data_7028884
loop_
_publ_author_name
'Misra, Rajneesh'
'Jadhav, Thaksen'
'Mobin, Shaikh M.'

_publ_section_title
;
 Ferrocenyl pyrazaboles: design, synthesis, structure, and properties.
;
_journal_issue 5
_journal_name_full 'Dalton transactions (Cambridge, England : 2003)'
_journal_page_first 2013
_journal_page_last 2022
_journal_paper_doi 10.1039/c3dt52315b
_journal_volume 43
_journal_year 2014
_chemical_formula_sum 'C29 H33 B Fe N2'
_chemical_formula_weight 476.23
_chemical_name_systematic
;
?
;
_space_group_IT_number 15
_symmetry_cell_setting monoclinic
_symmetry_space_group_name_Hall '-C 2yc'
_symmetry_space_group_name_H-M 'C 1 2/c 1'
_atom_sites_solution_hydrogens geom
_atom_sites_solution_primary direct
_atom_sites_solution_secondary difmap
_audit_creation_method SHELXL-97
_cell_angle_alpha 90.00
_cell_angle_beta 95.074(4)
_cell_angle_gamma 90.00
_cell_formula_units_Z 8
_cell_length_a 17.2196(6)
_cell_length_b 13.2314(4)
_cell_length_c 21.5639(7)
_cell_measurement_reflns_used 4949
_cell_measurement_temperature 293(2)
_cell_measurement_theta_max 32.4396
_cell_measurement_theta_min 2.8996
_cell_volume 4893.9(3)
_computing_cell_refinement 'CrysAlis RED, Oxford Diffraction Ltd.,'
_computing_data_collection 'CrysAlis CCD, Oxford Diffraction Ltd.,'
_computing_data_reduction 'CrysAlis RED, Oxford Diffraction Ltd.,'
_computing_molecular_graphics Ortep3
_computing_publication_material Shelx97
_computing_structure_refinement 'SHELXL-97 (Sheldrick, 1997)'
_computing_structure_solution 'SHELXS-97 (Sheldrick, 1997)'
_diffrn_ambient_temperature 293(2)
_diffrn_detector_area_resol_mean 15.9948
_diffrn_measured_fraction_theta_full 0.998
_diffrn_measured_fraction_theta_max 0.998
_diffrn_measurement_device_type 'OXFORD DIFFRACTION SUPER NOVA'
_diffrn_measurement_method \w/q-scan
_diffrn_radiation_monochromator graphite
_diffrn_radiation_source 'Micro-Focus (Mo) X-ray Source'
_diffrn_radiation_type MoK\a
_diffrn_radiation_wavelength 0.71073
_diffrn_reflns_av_R_equivalents 0.0582
_diffrn_reflns_av_sigmaI/netI 0.0467
_diffrn_reflns_limit_h_max 20
_diffrn_reflns_limit_h_min -20
_diffrn_reflns_limit_k_max 15
_diffrn_reflns_limit_k_min -15
_diffrn_reflns_limit_l_max 25
_diffrn_reflns_limit_l_min -25
_diffrn_reflns_number 20852
_diffrn_reflns_theta_full 25.00
_diffrn_reflns_theta_max 25.00
_diffrn_reflns_theta_min 2.91
_exptl_absorpt_coefficient_mu 0.636
_exptl_absorpt_correction_T_max 0.9689
_exptl_absorpt_correction_T_min 0.9106
_exptl_absorpt_correction_type multi-scan
_exptl_absorpt_process_details
;
CrysAlis RED, Oxford Diffraction Ltd.,
Version 1.171.31.7 (release 18-10-2006 CrysAlis171 .NET)
(compiled Oct 18 2006,16:28:17)
Empirical absorption correction using spherical harmonics,
implemented in SCALE3 ABSPACK scaling algorithm.
;
_exptl_crystal_colour yellow
_exptl_crystal_density_diffrn 1.293
_exptl_crystal_density_method 'not measured'
_exptl_crystal_description tiny-block
_exptl_crystal_F_000 2016
_exptl_crystal_size_max 0.15
_exptl_crystal_size_mid 0.10
_exptl_crystal_size_min 0.05
_refine_diff_density_max 0.772
_refine_diff_density_min -0.367
_refine_diff_density_rms 0.066
_refine_ls_extinction_method none
_refine_ls_goodness_of_fit_ref 1.031
_refine_ls_hydrogen_treatment riding
_refine_ls_matrix_type full
_refine_ls_number_parameters 300
_refine_ls_number_reflns 4300
_refine_ls_number_restraints 0
_refine_ls_restrained_S_all 1.031
_refine_ls_R_factor_all 0.0648
_refine_ls_R_factor_gt 0.0460
_refine_ls_shift/su_max 0.001
_refine_ls_shift/su_mean 0.000
_refine_ls_structure_factor_coef Fsqd
_refine_ls_weighting_details 'calc w=1/[\s^2^(Fo^2^)+(0.0496P)^2^+12.4718P] where P=(Fo^2^+2Fc^2^)/3'
_refine_ls_weighting_scheme calc
_refine_ls_wR_factor_gt 0.1120
_refine_ls_wR_factor_ref 0.1236
_reflns_number_gt 3362
_reflns_number_total 4300
_reflns_threshold_expression >2sigma(I)
_cod_data_source_file c3dt52315b.txt
_cod_data_source_block rm006
_cod_depositor_comments
;
The following automatic conversions were performed:

'_symmetry_cell_setting' value 'Monoclinic' changed to 'monoclinic'
according to
/usr/data/users/saulius/automatic-downloads/current/RSC/lib/dictionaries/cif_core.dic
dictionary named 'cif_core.dic' version 2.4.2 from 2011-04-26.

Automatic conversion script
Id: cif_fix_values 2281 2013-09-26 08:29:07Z andrius 
;
_cod_original_sg_symbol_H-M 'C 2/c'
_cod_database_code 7028884

loop_
_symmetry_equiv_pos_as_xyz
'x, y, z'
'-x, y, -z+1/2'
'x+1/2, y+1/2, z'
'-x+1/2, y+1/2, -z+1/2'
'-x, -y, -z'
'x, -y, z-1/2'
'-x+1/2, -y+1/2, -z'
'x+1/2, -y+1/2, z-1/2'

loop_
_atom_site_label
_atom_site_type_symbol
_atom_site_fract_x
_atom_site_fract_y
_atom_site_fract_z
_atom_site_U_iso_or_equiv
_atom_site_adp_type
_atom_site_occupancy
_atom_site_symmetry_multiplicity
_atom_site_calc_flag
_atom_site_refinement_flags
Fe1 Fe 0.92406(3) 0.27344(3) 0.57770(2) 0.02475(15) Uani 1 1 d .
B1 B 0.56998(19) -0.1691(3) 0.20662(15) 0.0206(7) Uani 1 1 d .
N1 N 0.57779(13) -0.14651(17) 0.27965(11) 0.0183(5) Uani 1 1 d .
N2 N 0.51750(13) -0.13741(17) 0.31553(11) 0.0187(5) Uani 1 1 d .
C1 C 0.54615(18) -0.1161(2) 0.37372(13) 0.0223(6) Uani 1 1 d .
H1 H 0.5166 -0.1065 0.4073 0.027 Uiso 1 1 calc R
C2 C 0.62726(17) -0.1106(2) 0.37624(13) 0.0206(6) Uani 1 1 d .
C3 C 0.64379(17) -0.1302(2) 0.31550(14) 0.0215(6) Uani 1 1 d .
H3 H 0.6935 -0.1317 0.3018 0.026 Uiso 1 1 calc R
C4 C 0.68182(18) -0.0912(2) 0.42880(14) 0.0242(7) Uani 1 1 d .
C5 C 0.72961(18) -0.0754(2) 0.47138(14) 0.0245(7) Uani 1 1 d .
C6 C 0.78797(17) -0.0580(2) 0.52242(14) 0.0244(7) Uani 1 1 d .
C7 C 0.83111(18) -0.1391(2) 0.54934(15) 0.0276(7) Uani 1 1 d .
H7 H 0.8222 -0.2044 0.5344 0.033 Uiso 1 1 calc R
C8 C 0.88655(19) -0.1215(2) 0.59794(16) 0.0324(8) Uani 1 1 d .
H8 H 0.9158 -0.1753 0.6152 0.039 Uiso 1 1 calc R
C9 C 0.89969(18) -0.0256(2) 0.62167(15) 0.0295(7) Uani 1 1 d .
H9 H 0.9371 -0.0158 0.6549 0.035 Uiso 1 1 calc R
C10 C 0.85759(17) 0.0567(2) 0.59646(14) 0.0238(7) Uani 1 1 d .
C11 C 0.80165(17) 0.0394(2) 0.54633(14) 0.0245(7) Uani 1 1 d .
H11 H 0.7732 0.0934 0.5287 0.029 Uiso 1 1 calc R
C12 C 0.87180(18) 0.1591(2) 0.62219(14) 0.0268(7) Uani 1 1 d .
C13 C 0.9395(2) 0.1936(3) 0.65889(14) 0.0316(8) Uani 1 1 d .
H13 H 0.9827 0.1545 0.6722 0.038 Uiso 1 1 calc R
C14 C 0.9298(2) 0.2979(3) 0.67159(15) 0.0347(8) Uani 1 1 d .
H14 H 0.9656 0.3386 0.6947 0.042 Uiso 1 1 calc R
C15 C 0.8571(2) 0.3297(3) 0.64352(16) 0.0357(8) Uani 1 1 d .
H15 H 0.8365 0.3946 0.6447 0.043 Uiso 1 1 calc R
C16 C 0.8205(2) 0.2442(2) 0.61279(16) 0.0310(8) Uani 1 1 d .
H16 H 0.7717 0.2437 0.5905 0.037 Uiso 1 1 calc R
C17 C 1.0242(2) 0.2629(3) 0.53294(16) 0.0414(9) Uani 1 1 d .
H17 H 1.0713 0.2342 0.5486 0.050 Uiso 1 1 calc R
C18 C 1.0019(2) 0.3648(3) 0.53926(15) 0.0362(8) Uani 1 1 d .
H18 H 1.0317 0.4148 0.5602 0.043 Uiso 1 1 calc R
C19 C 0.9276(2) 0.3780(3) 0.50895(15) 0.0389(9) Uani 1 1 d .
H19 H 0.8994 0.4380 0.5058 0.047 Uiso 1 1 calc R
C20 C 0.9029(2) 0.2828(3) 0.48383(15) 0.0396(9) Uani 1 1 d .
H20 H 0.8554 0.2693 0.4614 0.048 Uiso 1 1 calc R
C21 C 0.9627(2) 0.2129(3) 0.49886(16) 0.0420(9) Uani 1 1 d .
H21 H 0.9618 0.1448 0.4880 0.050 Uiso 1 1 calc R
C22 C 0.57782(18) -0.2881(2) 0.19203(14) 0.0252(7) Uani 1 1 d .
H22A H 0.5347 -0.3229 0.2089 0.030 Uiso 1 1 calc R
H22B H 0.5718 -0.2971 0.1472 0.030 Uiso 1 1 calc R
C23 C 0.6531(2) -0.3401(3) 0.21697(16) 0.0370(8) Uani 1 1 d .
H23A H 0.6610 -0.3294 0.2616 0.044 Uiso 1 1 calc R
H23B H 0.6965 -0.3090 0.1983 0.044 Uiso 1 1 calc R
C24 C 0.6534(3) -0.4562(4) 0.2036(2) 0.0771(17) Uani 1 1 d .
H24A H 0.7034 -0.4835 0.2199 0.093 Uiso 1 1 calc R
H24B H 0.6137 -0.4877 0.2262 0.093 Uiso 1 1 calc R
C25 C 0.6398(3) -0.4850(4) 0.1378(2) 0.0776(15) Uani 1 1 d .
H25A H 0.5889 -0.4628 0.1217 0.116 Uiso 1 1 calc R
H25B H 0.6431 -0.5572 0.1341 0.116 Uiso 1 1 calc R
H25C H 0.6784 -0.4539 0.1146 0.116 Uiso 1 1 calc R
C26 C 0.62940(17) -0.0950(2) 0.17494(13) 0.0227(7) Uani 1 1 d .
H26A H 0.6822 -0.1158 0.1886 0.027 Uiso 1 1 calc R
H26B H 0.6223 -0.1048 0.1302 0.027 Uiso 1 1 calc R
C27 C 0.62217(18) 0.0180(2) 0.18809(14) 0.0257(7) Uani 1 1 d .
H27A H 0.5689 0.0387 0.1762 0.031 Uiso 1 1 calc R
H27B H 0.6322 0.0288 0.2326 0.031 Uiso 1 1 calc R
C28 C 0.67677(18) 0.0853(2) 0.15468(15) 0.0307(7) Uani 1 1 d .
H28A H 0.6661 0.0760 0.1101 0.037 Uiso 1 1 calc R
H28B H 0.7301 0.0644 0.1660 0.037 Uiso 1 1 calc R
C29 C 0.6687(2) 0.1972(3) 0.17003(18) 0.0382(8) Uani 1 1 d .
H29A H 0.6158 0.2182 0.1597 0.057 Uiso 1 1 calc R
H29B H 0.7027 0.2361 0.1464 0.057 Uiso 1 1 calc R
H29C H 0.6825 0.2077 0.2137 0.057 Uiso 1 1 calc R

loop_
_atom_site_aniso_label
_atom_site_aniso_U_11
_atom_site_aniso_U_22
_atom_site_aniso_U_33
_atom_site_aniso_U_23
_atom_site_aniso_U_13
_atom_site_aniso_U_12
Fe1 0.0263(3) 0.0247(3) 0.0230(3) -0.00242(18) 0.00061(19) -0.00431(19)
B1 0.0175(16) 0.0244(18) 0.0188(17) -0.0023(13) -0.0043(14) 0.0043(14)
N1 0.0168(12) 0.0173(12) 0.0204(13) -0.0008(9) -0.0006(10) 0.0013(10)
N2 0.0178(12) 0.0192(13) 0.0189(12) -0.0005(9) -0.0002(11) -0.0005(10)
C1 0.0255(16) 0.0225(16) 0.0182(15) -0.0026(12) -0.0013(13) -0.0004(13)
C2 0.0219(15) 0.0169(14) 0.0219(15) 0.0000(12) -0.0037(13) -0.0006(12)
C3 0.0177(14) 0.0194(15) 0.0266(16) 0.0010(12) -0.0020(13) 0.0004(12)
C4 0.0272(16) 0.0188(15) 0.0261(17) -0.0010(12) -0.0001(15) -0.0003(13)
C5 0.0261(16) 0.0213(16) 0.0260(17) -0.0033(12) 0.0009(15) -0.0005(13)
C6 0.0221(15) 0.0283(17) 0.0220(16) -0.0033(12) -0.0017(13) -0.0037(13)
C7 0.0263(17) 0.0221(17) 0.0338(18) -0.0029(13) -0.0008(15) 0.0009(13)
C8 0.0302(18) 0.0274(18) 0.0376(19) -0.0002(14) -0.0086(16) 0.0057(14)
C9 0.0262(17) 0.0351(19) 0.0253(17) 0.0016(14) -0.0081(14) -0.0048(14)
C10 0.0229(15) 0.0246(16) 0.0241(16) -0.0015(12) 0.0030(14) -0.0049(13)
C11 0.0256(16) 0.0218(16) 0.0257(16) 0.0018(12) 0.0004(14) -0.0016(13)
C12 0.0282(17) 0.0316(18) 0.0205(16) -0.0003(13) 0.0006(14) -0.0093(14)
C13 0.0357(19) 0.0386(19) 0.0198(16) 0.0016(14) -0.0014(15) -0.0103(15)
C14 0.044(2) 0.039(2) 0.0225(17) -0.0093(14) 0.0076(16) -0.0210(16)
C15 0.044(2) 0.0284(18) 0.036(2) -0.0092(15) 0.0141(17) -0.0089(16)
C16 0.0274(17) 0.0287(18) 0.0380(19) -0.0067(14) 0.0083(15) -0.0051(14)
C17 0.0336(19) 0.059(3) 0.0319(19) 0.0025(17) 0.0073(17) 0.0068(18)
C18 0.041(2) 0.042(2) 0.0272(18) -0.0044(15) 0.0074(16) -0.0167(17)
C19 0.050(2) 0.037(2) 0.0314(19) 0.0089(15) 0.0115(18) 0.0037(17)
C20 0.037(2) 0.057(2) 0.0236(18) 0.0018(16) -0.0037(16) -0.0103(18)
C21 0.063(3) 0.036(2) 0.0287(19) -0.0084(15) 0.0164(19) -0.0024(19)
C22 0.0261(16) 0.0264(17) 0.0221(16) -0.0038(12) -0.0033(14) 0.0024(13)
C23 0.040(2) 0.0339(19) 0.036(2) -0.0065(15) -0.0043(17) 0.0132(16)
C24 0.095(4) 0.070(3) 0.058(3) -0.024(2) -0.033(3) 0.057(3)
C25 0.076(3) 0.064(3) 0.093(4) -0.026(3) 0.008(3) 0.017(3)
C26 0.0174(15) 0.0307(17) 0.0196(15) -0.0012(12) 0.0002(13) 0.0024(12)
C27 0.0257(16) 0.0291(17) 0.0229(16) -0.0003(13) 0.0051(14) -0.0002(13)
C28 0.0245(16) 0.0355(19) 0.0322(18) 0.0032(14) 0.0029(15) -0.0032(14)
C29 0.0339(19) 0.033(2) 0.047(2) 0.0039(16) -0.0016(17) -0.0059(15)

loop_
_atom_type_symbol
_atom_type_description
_atom_type_scat_dispersion_real
_atom_type_scat_dispersion_imag
_atom_type_scat_source
C C 0.0033 0.0016 'International Tables Vol C Tables 4.2.6.8 and 6.1.1.4'
H H 0.0000 0.0000 'International Tables Vol C Tables 4.2.6.8 and 6.1.1.4'
N N 0.0061 0.0033 'International Tables Vol C Tables 4.2.6.8 and 6.1.1.4'
B B 0.0013 0.0007 'International Tables Vol C Tables 4.2.6.8 and 6.1.1.4'
Fe Fe 0.3463 0.8444 'International Tables Vol C Tables 4.2.6.8 and 6.1.1.4'

loop_
_geom_angle_atom_site_label_1
_geom_angle_atom_site_label_2
_geom_angle_atom_site_label_3
_geom_angle
_geom_angle_site_symmetry_1
_geom_angle_site_symmetry_3
C20 Fe1 C19 40.97(14) . .
C20 Fe1 C18 67.92(14) . .
C19 Fe1 C18 40.14(14) . .
C20 Fe1 C16 107.25(15) . .
C19 Fe1 C16 118.97(15) . .
C18 Fe1 C16 153.50(14) . .
C20 Fe1 C13 152.29(14) . .
C19 Fe1 C13 165.35(14) . .
C18 Fe1 C13 128.01(14) . .
C16 Fe1 C13 68.59(14) . .
C20 Fe1 C12 117.78(13) . .
C19 Fe1 C12 152.81(14) . .
C18 Fe1 C12 164.73(14) . .
C16 Fe1 C12 41.19(13) . .
C13 Fe1 C12 40.85(12) . .
C20 Fe1 C21 40.26(15) . .
C19 Fe1 C21 68.11(15) . .
C18 Fe1 C21 67.62(14) . .
C16 Fe1 C21 126.55(15) . .
C13 Fe1 C21 118.87(15) . .
C12 Fe1 C21 106.84(14) . .
C20 Fe1 C14 165.32(16) . .
C19 Fe1 C14 127.79(14) . .
C18 Fe1 C14 109.49(13) . .
C16 Fe1 C14 68.21(14) . .
C13 Fe1 C14 40.68(13) . .
C12 Fe1 C14 68.70(12) . .
C21 Fe1 C14 153.56(16) . .
C20 Fe1 C15 127.39(16) . .
C19 Fe1 C15 108.26(14) . .
C18 Fe1 C15 119.90(14) . .
C16 Fe1 C15 40.99(13) . .
C13 Fe1 C15 68.43(14) . .
C12 Fe1 C15 69.20(13) . .
C21 Fe1 C15 164.73(16) . .
C14 Fe1 C15 40.20(14) . .
C20 Fe1 C17 67.65(15) . .
C19 Fe1 C17 67.87(15) . .
C18 Fe1 C17 40.40(14) . .
C16 Fe1 C17 164.04(14) . .
C13 Fe1 C17 108.43(15) . .
C12 Fe1 C17 126.39(14) . .
C21 Fe1 C17 39.97(15) . .
C14 Fe1 C17 120.48(15) . .
C15 Fe1 C17 153.99(15) . .
N2 B1 N1 103.9(2) 2_655 .
N2 B1 C26 109.3(2) 2_655 .
N1 B1 C26 107.6(2) . .
N2 B1 C22 106.9(2) 2_655 .
N1 B1 C22 112.0(2) . .
C26 B1 C22 116.4(2) . .
C3 N1 N2 108.1(2) . .
C3 N1 B1 126.5(2) . .
N2 N1 B1 125.3(2) . .
C1 N2 N1 108.5(2) . .
C1 N2 B1 126.6(2) . 2_655
N1 N2 B1 123.8(2) . 2_655
N2 C1 C2 109.4(3) . .
N2 C1 H1 125.3 . .
C2 C1 H1 125.3 . .
C3 C2 C1 104.0(3) . .
C3 C2 C4 127.3(3) . .
C1 C2 C4 128.7(3) . .
N1 C3 C2 110.0(3) . .
N1 C3 H3 125.0 . .
C2 C3 H3 125.0 . .
C5 C4 C2 177.6(3) . .
C4 C5 C6 179.0(3) . .
C11 C6 C7 119.1(3) . .
C11 C6 C5 120.8(3) . .
C7 C6 C5 120.1(3) . .
C8 C7 C6 119.6(3) . .
C8 C7 H7 120.2 . .
C6 C7 H7 120.2 . .
C7 C8 C9 121.2(3) . .
C7 C8 H8 119.4 . .
C9 C8 H8 119.4 . .
C8 C9 C10 120.8(3) . .
C8 C9 H9 119.6 . .
C10 C9 H9 119.6 . .
C9 C10 C11 118.2(3) . .
C9 C10 C12 120.5(3) . .
C11 C10 C12 121.3(3) . .
C6 C11 C10 121.1(3) . .
C6 C11 H11 119.5 . .
C10 C11 H11 119.5 . .
C13 C12 C16 106.9(3) . .
C13 C12 C10 127.1(3) . .
C16 C12 C10 126.0(3) . .
C13 C12 Fe1 69.56(18) . .
C16 C12 Fe1 69.13(18) . .
C10 C12 Fe1 124.7(2) . .
C14 C13 C12 108.3(3) . .
C14 C13 Fe1 69.73(19) . .
C12 C13 Fe1 69.59(18) . .
C14 C13 H13 125.9 . .
C12 C13 H13 125.9 . .
Fe1 C13 H13 126.4 . .
C15 C14 C13 108.9(3) . .
C15 C14 Fe1 69.99(19) . .
C13 C14 Fe1 69.59(17) . .
C15 C14 H14 125.6 . .
C13 C14 H14 125.6 . .
Fe1 C14 H14 126.4 . .
C14 C15 C16 107.6(3) . .
C14 C15 Fe1 69.80(19) . .
C16 C15 Fe1 69.08(18) . .
C14 C15 H15 126.2 . .
C16 C15 H15 126.2 . .
Fe1 C15 H15 126.5 . .
C15 C16 C12 108.4(3) . .
C15 C16 Fe1 69.93(18) . .
C12 C16 Fe1 69.68(18) . .
C15 C16 H16 125.8 . .
C12 C16 H16 125.8 . .
Fe1 C16 H16 126.1 . .
C21 C17 C18 107.6(3) . .
C21 C17 Fe1 69.6(2) . .
C18 C17 Fe1 69.04(19) . .
C21 C17 H17 126.2 . .
C18 C17 H17 126.2 . .
Fe1 C17 H17 126.7 . .
C19 C18 C17 108.7(3) . .
C19 C18 Fe1 69.83(19) . .
C17 C18 Fe1 70.6(2) . .
C19 C18 H18 125.6 . .
C17 C18 H18 125.6 . .
Fe1 C18 H18 125.5 . .
C18 C19 C20 107.4(3) . .
C18 C19 Fe1 70.03(19) . .
C20 C19 Fe1 69.38(19) . .
C18 C19 H19 126.3 . .
C20 C19 H19 126.3 . .
Fe1 C19 H19 125.9 . .
C21 C20 C19 107.9(3) . .
C21 C20 Fe1 70.5(2) . .
C19 C20 Fe1 69.65(19) . .
C21 C20 H20 126.0 . .
C19 C20 H20 126.0 . .
Fe1 C20 H20 125.4 . .
C17 C21 C20 108.4(3) . .
C17 C21 Fe1 70.4(2) . .
C20 C21 Fe1 69.29(19) . .
C17 C21 H21 125.8 . .
C20 C21 H21 125.8 . .
Fe1 C21 H21 126.1 . .
C23 C22 B1 117.1(3) . .
C23 C22 H22A 108.0 . .
B1 C22 H22A 108.0 . .
C23 C22 H22B 108.0 . .
B1 C22 H22B 108.0 . .
H22A C22 H22B 107.3 . .
C22 C23 C24 113.2(3) . .
C22 C23 H23A 108.9 . .
C24 C23 H23A 108.9 . .
C22 C23 H23B 108.9 . .
C24 C23 H23B 108.9 . .
H23A C23 H23B 107.7 . .
C25 C24 C23 115.6(4) . .
C25 C24 H24A 108.4 . .
C23 C24 H24A 108.4 . .
C25 C24 H24B 108.4 . .
C23 C24 H24B 108.4 . .
H24A C24 H24B 107.5 . .
C24 C25 H25A 109.5 . .
C24 C25 H25B 109.5 . .
H25A C25 H25B 109.5 . .
C24 C25 H25C 109.5 . .
H25A C25 H25C 109.5 . .
H25B C25 H25C 109.5 . .
C27 C26 B1 116.8(2) . .
C27 C26 H26A 108.1 . .
B1 C26 H26A 108.1 . .
C27 C26 H26B 108.1 . .
B1 C26 H26B 108.1 . .
H26A C26 H26B 107.3 . .
C28 C27 C26 114.9(2) . .
C28 C27 H27A 108.5 . .
C26 C27 H27A 108.5 . .
C28 C27 H27B 108.5 . .
C26 C27 H27B 108.5 . .
H27A C27 H27B 107.5 . .
C27 C28 C29 113.2(3) . .
C27 C28 H28A 108.9 . .
C29 C28 H28A 108.9 . .
C27 C28 H28B 108.9 . .
C29 C28 H28B 108.9 . .
H28A C28 H28B 107.8 . .
C28 C29 H29A 109.5 . .
C28 C29 H29B 109.5 . .
H29A C29 H29B 109.5 . .
C28 C29 H29C 109.5 . .
H29A C29 H29C 109.5 . .
H29B C29 H29C 109.5 . .

loop_
_geom_bond_atom_site_label_1
_geom_bond_atom_site_label_2
_geom_bond_distance
_geom_bond_site_symmetry_2
Fe1 C20 2.029(3) .
Fe1 C19 2.032(3) .
Fe1 C18 2.035(3) .
Fe1 C16 2.035(3) .
Fe1 C13 2.042(3) .
Fe1 C12 2.043(3) .
Fe1 C21 2.044(3) .
Fe1 C14 2.044(3) .
Fe1 C15 2.047(3) .
Fe1 C17 2.055(4) .
B1 N2 1.596(4) 2_655
B1 N1 1.597(4) .
B1 C26 1.613(4) .
B1 C22 1.614(4) .
N1 C3 1.334(4) .
N1 N2 1.354(3) .
N2 C1 1.337(4) .
N2 B1 1.596(4) 2_655
C1 C2 1.395(4) .
C1 H1 0.9300 .
C2 C3 1.389(4) .
C2 C4 1.430(4) .
C3 H3 0.9300 .
C4 C5 1.196(4) .
C5 C6 1.442(4) .
C6 C11 1.400(4) .
C6 C7 1.401(4) .
C7 C8 1.374(4) .
C7 H7 0.9300 .
C8 C9 1.380(4) .
C8 H8 0.9300 .
C9 C10 1.392(4) .
C9 H9 0.9300 .
C10 C11 1.402(4) .
C10 C12 1.476(4) .
C11 H11 0.9300 .
C12 C13 1.426(4) .
C12 C16 1.434(5) .
C13 C14 1.420(5) .
C13 H13 0.9300 .
C14 C15 1.406(5) .
C14 H14 0.9300 .
C15 C16 1.429(4) .
C15 H15 0.9300 .
C16 H16 0.9300 .
C17 C21 1.401(5) .
C17 C18 1.412(5) .
C17 H17 0.9300 .
C18 C19 1.396(5) .
C18 H18 0.9300 .
C19 C20 1.421(5) .
C19 H19 0.9300 .
C20 C21 1.401(5) .
C20 H20 0.9300 .
C21 H21 0.9300 .
C22 C23 1.523(4) .
C22 H22A 0.9700 .
C22 H22B 0.9700 .
C23 C24 1.563(5) .
C23 H23A 0.9700 .
C23 H23B 0.9700 .
C24 C25 1.467(6) .
C24 H24A 0.9700 .
C24 H24B 0.9700 .
C25 H25A 0.9600 .
C25 H25B 0.9600 .
C25 H25C 0.9600 .
C26 C27 1.528(4) .
C26 H26A 0.9700 .
C26 H26B 0.9700 .
C27 C28 1.522(4) .
C27 H27A 0.9700 .
C27 H27B 0.9700 .
C28 C29 1.526(5) .
C28 H28A 0.9700 .
C28 H28B 0.9700 .
C29 H29A 0.9600 .
C29 H29B 0.9600 .
C29 H29C 0.9600 .

loop_
_geom_torsion_atom_site_label_1
_geom_torsion_atom_site_label_2
_geom_torsion_atom_site_label_3
_geom_torsion_atom_site_label_4
_geom_torsion
_geom_torsion_site_symmetry_1
_geom_torsion_site_symmetry_4
N2 B1 N1 C3 -157.5(2) 2_655 .
C26 B1 N1 C3 -41.6(4) . .
C22 B1 N1 C3 87.5(3) . .
N2 B1 N1 N2 20.3(3) 2_655 .
C26 B1 N1 N2 136.1(3) . .
C22 B1 N1 N2 -94.8(3) . .
C3 N1 N2 C1 -0.4(3) . .
B1 N1 N2 C1 -178.5(2) . .
C3 N1 N2 B1 -169.4(2) . 2_655
B1 N1 N2 B1 12.6(3) . 2_655
N1 N2 C1 C2 0.3(3) . .
B1 N2 C1 C2 168.8(3) 2_655 .
N2 C1 C2 C3 0.0(3) . .
N2 C1 C2 C4 -179.0(3) . .
N2 N1 C3 C2 0.4(3) . .
B1 N1 C3 C2 178.5(2) . .
C1 C2 C3 N1 -0.2(3) . .
C4 C2 C3 N1 178.8(3) . .
C3 C2 C4 C5 -1(8) . .
C1 C2 C4 C5 177(100) . .
C2 C4 C5 C6 -49(25) . .
C4 C5 C6 C11 155(21) . .
C4 C5 C6 C7 -26(21) . .
C11 C6 C7 C8 -0.9(5) . .
C5 C6 C7 C8 180.0(3) . .
C6 C7 C8 C9 1.2(5) . .
C7 C8 C9 C10 -0.8(5) . .
C8 C9 C10 C11 -0.1(5) . .
C8 C9 C10 C12 179.8(3) . .
C7 C6 C11 C10 0.1(4) . .
C5 C6 C11 C10 179.2(3) . .
C9 C10 C11 C6 0.4(4) . .
C12 C10 C11 C6 -179.5(3) . .
C9 C10 C12 C13 20.2(5) . .
C11 C10 C12 C13 -159.9(3) . .
C9 C10 C12 C16 -162.3(3) . .
C11 C10 C12 C16 17.7(5) . .
C9 C10 C12 Fe1 109.6(3) . .
C11 C10 C12 Fe1 -70.4(4) . .
C20 Fe1 C12 C13 157.0(2) . .
C19 Fe1 C12 C13 -170.4(3) . .
C18 Fe1 C12 C13 48.6(6) . .
C16 Fe1 C12 C13 -118.3(3) . .
C21 Fe1 C12 C13 114.9(2) . .
C14 Fe1 C12 C13 -37.5(2) . .
C15 Fe1 C12 C13 -80.7(2) . .
C17 Fe1 C12 C13 75.4(2) . .
C20 Fe1 C12 C16 -84.7(2) . .
C19 Fe1 C12 C16 -52.0(4) . .
C18 Fe1 C12 C16 166.9(5) . .
C13 Fe1 C12 C16 118.3(3) . .
C21 Fe1 C12 C16 -126.8(2) . .
C14 Fe1 C12 C16 80.8(2) . .
C15 Fe1 C12 C16 37.6(2) . .
C17 Fe1 C12 C16 -166.3(2) . .
C20 Fe1 C12 C10 35.4(3) . .
C19 Fe1 C12 C10 68.0(4) . .
C18 Fe1 C12 C10 -73.0(6) . .
C16 Fe1 C12 C10 120.1(3) . .
C13 Fe1 C12 C10 -121.6(4) . .
C21 Fe1 C12 C10 -6.7(3) . .
C14 Fe1 C12 C10 -159.1(3) . .
C15 Fe1 C12 C10 157.7(3) . .
C17 Fe1 C12 C10 -46.2(3) . .
C16 C12 C13 C14 -0.1(3) . .
C10 C12 C13 C14 177.8(3) . .
Fe1 C12 C13 C14 59.2(2) . .
C16 C12 C13 Fe1 -59.3(2) . .
C10 C12 C13 Fe1 118.6(3) . .
C20 Fe1 C13 C14 -167.5(3) . .
C19 Fe1 C13 C14 42.8(6) . .
C18 Fe1 C13 C14 74.9(2) . .
C16 Fe1 C13 C14 -81.1(2) . .
C12 Fe1 C13 C14 -119.6(3) . .
C21 Fe1 C13 C14 158.0(2) . .
C15 Fe1 C13 C14 -36.86(19) . .
C17 Fe1 C13 C14 115.6(2) . .
C20 Fe1 C13 C12 -48.0(4) . .
C19 Fe1 C13 C12 162.4(5) . .
C18 Fe1 C13 C12 -165.48(19) . .
C16 Fe1 C13 C12 38.52(19) . .
C21 Fe1 C13 C12 -82.4(2) . .
C14 Fe1 C13 C12 119.6(3) . .
C15 Fe1 C13 C12 82.7(2) . .
C17 Fe1 C13 C12 -124.8(2) . .
C12 C13 C14 C15 0.0(4) . .
Fe1 C13 C14 C15 59.1(2) . .
C12 C13 C14 Fe1 -59.1(2) . .
C20 Fe1 C14 C15 36.5(6) . .
C19 Fe1 C14 C15 72.3(2) . .
C18 Fe1 C14 C15 113.6(2) . .
C16 Fe1 C14 C15 -38.14(19) . .
C13 Fe1 C14 C15 -120.2(3) . .
C12 Fe1 C14 C15 -82.6(2) . .
C21 Fe1 C14 C15 -167.7(3) . .
C17 Fe1 C14 C15 156.8(2) . .
C20 Fe1 C14 C13 156.7(5) . .
C19 Fe1 C14 C13 -167.4(2) . .
C18 Fe1 C14 C13 -126.2(2) . .
C16 Fe1 C14 C13 82.1(2) . .
C12 Fe1 C14 C13 37.63(19) . .
C21 Fe1 C14 C13 -47.5(4) . .
C15 Fe1 C14 C13 120.2(3) . .
C17 Fe1 C14 C13 -83.0(2) . .
C13 C14 C15 C16 0.1(4) . .
Fe1 C14 C15 C16 59.0(2) . .
C13 C14 C15 Fe1 -58.9(2) . .
C20 Fe1 C15 C14 -169.1(2) . .
C19 Fe1 C15 C14 -127.5(2) . .
C18 Fe1 C15 C14 -85.2(2) . .
C16 Fe1 C15 C14 119.0(3) . .
C13 Fe1 C15 C14 37.28(19) . .
C12 Fe1 C15 C14 81.2(2) . .
C21 Fe1 C15 C14 158.8(5) . .
C17 Fe1 C15 C14 -50.7(4) . .
C20 Fe1 C15 C16 71.9(3) . .
C19 Fe1 C15 C16 113.4(2) . .
C18 Fe1 C15 C16 155.8(2) . .
C13 Fe1 C15 C16 -81.7(2) . .
C12 Fe1 C15 C16 -37.8(2) . .
C21 Fe1 C15 C16 39.8(6) . .
C14 Fe1 C15 C16 -119.0(3) . .
C17 Fe1 C15 C16 -169.8(3) . .
C14 C15 C16 C12 -0.1(4) . .
Fe1 C15 C16 C12 59.3(2) . .
C14 C15 C16 Fe1 -59.4(2) . .
C13 C12 C16 C15 0.1(4) . .
C10 C12 C16 C15 -177.8(3) . .
Fe1 C12 C16 C15 -59.4(2) . .
C13 C12 C16 Fe1 59.6(2) . .
C10 C12 C16 Fe1 -118.4(3) . .
C20 Fe1 C16 C15 -127.7(2) . .
C19 Fe1 C16 C15 -84.8(2) . .
C18 Fe1 C16 C15 -52.8(4) . .
C13 Fe1 C16 C15 81.3(2) . .
C12 Fe1 C16 C15 119.5(3) . .
C21 Fe1 C16 C15 -167.9(2) . .
C14 Fe1 C16 C15 37.4(2) . .
C17 Fe1 C16 C15 163.5(5) . .
C20 Fe1 C16 C12 112.7(2) . .
C19 Fe1 C16 C12 155.68(19) . .
C18 Fe1 C16 C12 -172.3(3) . .
C13 Fe1 C16 C12 -38.21(18) . .
C21 Fe1 C16 C12 72.6(2) . .
C14 Fe1 C16 C12 -82.1(2) . .
C15 Fe1 C16 C12 -119.5(3) . .
C17 Fe1 C16 C12 44.0(6) . .
C20 Fe1 C17 C21 -37.4(2) . .
C19 Fe1 C17 C21 -81.9(2) . .
C18 Fe1 C17 C21 -119.2(3) . .
C16 Fe1 C17 C21 36.8(6) . .
C13 Fe1 C17 C21 113.2(2) . .
C12 Fe1 C17 C21 71.4(3) . .
C14 Fe1 C17 C21 156.2(2) . .
C15 Fe1 C17 C21 -168.3(3) . .
C20 Fe1 C17 C18 81.7(2) . .
C19 Fe1 C17 C18 37.3(2) . .
C16 Fe1 C17 C18 155.9(5) . .
C13 Fe1 C17 C18 -127.6(2) . .
C12 Fe1 C17 C18 -169.44(19) . .
C21 Fe1 C17 C18 119.2(3) . .
C14 Fe1 C17 C18 -84.6(2) . .
C15 Fe1 C17 C18 -49.2(4) . .
C21 C17 C18 C19 -0.5(4) . .
Fe1 C17 C18 C19 -59.6(2) . .
C21 C17 C18 Fe1 59.1(2) . .
C20 Fe1 C18 C19 38.5(2) . .
C16 Fe1 C18 C19 -46.0(4) . .
C13 Fe1 C18 C19 -168.0(2) . .
C12 Fe1 C18 C19 153.5(4) . .
C21 Fe1 C18 C19 82.1(2) . .
C14 Fe1 C18 C19 -126.1(2) . .
C15 Fe1 C18 C19 -83.0(2) . .
C17 Fe1 C18 C19 119.5(3) . .
C20 Fe1 C18 C17 -81.0(2) . .
C19 Fe1 C18 C17 -119.5(3) . .
C16 Fe1 C18 C17 -165.5(3) . .
C13 Fe1 C18 C17 72.6(3) . .
C12 Fe1 C18 C17 34.1(6) . .
C21 Fe1 C18 C17 -37.3(2) . .
C14 Fe1 C18 C17 114.5(2) . .
C15 Fe1 C18 C17 157.5(2) . .
C17 C18 C19 C20 0.5(4) . .
Fe1 C18 C19 C20 -59.6(2) . .
C17 C18 C19 Fe1 60.1(2) . .
C20 Fe1 C19 C18 -118.4(3) . .
C16 Fe1 C19 C18 158.5(2) . .
C13 Fe1 C19 C18 40.6(6) . .
C12 Fe1 C19 C18 -165.1(3) . .
C21 Fe1 C19 C18 -80.8(2) . .
C14 Fe1 C19 C18 74.6(3) . .
C15 Fe1 C19 C18 115.0(2) . .
C17 Fe1 C19 C18 -37.5(2) . .
C18 Fe1 C19 C20 118.4(3) . .
C16 Fe1 C19 C20 -83.1(2) . .
C13 Fe1 C19 C20 159.0(5) . .
C12 Fe1 C19 C20 -46.7(4) . .
C21 Fe1 C19 C20 37.7(2) . .
C14 Fe1 C19 C20 -166.9(2) . .
C15 Fe1 C19 C20 -126.5(2) . .
C17 Fe1 C19 C20 80.9(2) . .
C18 C19 C20 C21 -0.3(4) . .
Fe1 C19 C20 C21 -60.3(2) . .
C18 C19 C20 Fe1 60.0(2) . .
C19 Fe1 C20 C21 118.7(3) . .
C18 Fe1 C20 C21 81.0(2) . .
C16 Fe1 C20 C21 -126.7(2) . .
C13 Fe1 C20 C21 -50.1(4) . .
C12 Fe1 C20 C21 -83.4(2) . .
C14 Fe1 C20 C21 163.6(5) . .
C15 Fe1 C20 C21 -167.5(2) . .
C17 Fe1 C20 C21 37.2(2) . .
C18 Fe1 C20 C19 -37.7(2) . .
C16 Fe1 C20 C19 114.6(2) . .
C13 Fe1 C20 C19 -168.8(3) . .
C12 Fe1 C20 C19 157.9(2) . .
C21 Fe1 C20 C19 -118.7(3) . .
C14 Fe1 C20 C19 45.0(6) . .
C15 Fe1 C20 C19 73.8(3) . .
C17 Fe1 C20 C19 -81.5(2) . .
C18 C17 C21 C20 0.3(4) . .
Fe1 C17 C21 C20 59.1(2) . .
C18 C17 C21 Fe1 -58.8(2) . .
C19 C20 C21 C17 0.0(4) . .
Fe1 C20 C21 C17 -59.8(2) . .
C19 C20 C21 Fe1 59.8(2) . .
C20 Fe1 C21 C17 119.5(3) . .
C19 Fe1 C21 C17 81.2(2) . .
C18 Fe1 C21 C17 37.7(2) . .
C16 Fe1 C21 C17 -168.2(2) . .
C13 Fe1 C21 C17 -84.5(2) . .
C12 Fe1 C21 C17 -127.1(2) . .
C14 Fe1 C21 C17 -51.2(4) . .
C15 Fe1 C21 C17 160.3(5) . .
C19 Fe1 C21 C20 -38.3(2) . .
C18 Fe1 C21 C20 -81.8(2) . .
C16 Fe1 C21 C20 72.3(3) . .
C13 Fe1 C21 C20 156.0(2) . .
C12 Fe1 C21 C20 113.3(2) . .
C14 Fe1 C21 C20 -170.8(3) . .
C15 Fe1 C21 C20 40.8(6) . .
C17 Fe1 C21 C20 -119.5(3) . .
N2 B1 C22 C23 -172.0(3) 2_655 .
N1 B1 C22 C23 -58.8(4) . .
C26 B1 C22 C23 65.6(4) . .
B1 C22 C23 C24 176.9(3) . .
C22 C23 C24 C25 56.9(6) . .
N2 B1 C26 C27 58.4(3) 2_655 .
N1 B1 C26 C27 -53.9(3) . .
C22 B1 C26 C27 179.6(3) . .
B1 C26 C27 C28 -177.2(3) . .
C26 C27 C28 C29 -178.9(3) . .
